data_4067516
loop_
_publ_author_name
'Kozlov, V. A.'
'Aleksanyan, D. V.'
'Nelyubina, Yu. V.'
'Lyssenko, K. A.'
'Vasil&#x2019;ev, A. A.'
'Petrovskii, P. V.'
'Odinets, I. L.'

_publ_section_title
;
 Cyclopalladation ofmeta-(Diphenylthiophosphoryloxy)benzaldimines:NCSand
 UnexpectedNCO5,6-Membered Pincer Palladium Complexes
;
_journal_issue 9
_journal_name_full Organometallics
_journal_page_first 2054
_journal_paper_doi 10.1021/om9009894
_journal_volume 29
_journal_year 2010
_chemical_formula_moiety 'C20 H17 Cl N O2 P Pd S'
_chemical_formula_sum 'C20 H17 Cl N O2 P Pd S'
_chemical_formula_weight 508.23
_chemical_name_systematic
; 
 ? 
;
_space_group_IT_number 14
_symmetry_cell_setting monoclinic
_symmetry_space_group_name_Hall '-P 2ybc'
_symmetry_space_group_name_H-M 'P 1 21/c 1'
_atom_sites_solution_hydrogens difmap
_atom_sites_solution_primary direct
_atom_sites_solution_secondary difmap
_audit_creation_method SHELXL-97
_cell_angle_alpha 90.00
_cell_angle_beta 114.2230(10)
_cell_angle_gamma 90.00
_cell_formula_units_Z 4
_cell_length_a 13.3324(3)
_cell_length_b 10.8818(3)
_cell_length_c 14.5024(4)
_cell_measurement_reflns_used 2554
_cell_measurement_temperature 100(2)
_cell_measurement_theta_max 30
_cell_measurement_theta_min 3
_cell_volume 1918.77(9)
_computing_cell_refinement 'APEX2 (Bruker, 2005)'
_computing_data_collection 'APEX2 (Bruker, 2005)'
_computing_data_reduction 'APEX2 (Bruker, 2005)'
_computing_molecular_graphics 'SHELXTL ver. 5.1 (Sheldrick, 1998b)'
_computing_publication_material 'SHELXTL ver. 5.1 (Sheldrick, 1998b)'
_computing_structure_refinement 'SHELXTL ver. 5.1 (Sheldrick, 1998b)'
_computing_structure_solution 'SHELXTL ver. 5.1 (Sheldrick, 1998b)'
_diffrn_ambient_temperature 100(2)
_diffrn_measured_fraction_theta_full 1.000
_diffrn_measured_fraction_theta_max 1.000
_diffrn_measurement_device_type 'Bruker SMART APEX2 CCD area detector'
_diffrn_measurement_method 'phi and omega scans'
_diffrn_radiation_monochromator graphite
_diffrn_radiation_source 'fine-focus sealed tube'
_diffrn_radiation_type MoK\a
_diffrn_radiation_wavelength 0.71073
_diffrn_reflns_av_R_equivalents 0.0382
_diffrn_reflns_av_sigmaI/netI 0.0223
_diffrn_reflns_limit_h_max 28
_diffrn_reflns_limit_h_min -28
_diffrn_reflns_limit_k_max 23
_diffrn_reflns_limit_k_min -23
_diffrn_reflns_limit_l_max 31
_diffrn_reflns_limit_l_min -30
_diffrn_reflns_number 152546
_diffrn_reflns_theta_full 50.00
_diffrn_reflns_theta_max 50.00
_diffrn_reflns_theta_min 1.67
_exptl_absorpt_coefficient_mu 1.314
_exptl_absorpt_correction_T_max 0.972
_exptl_absorpt_correction_T_min 0.747
_exptl_absorpt_correction_type multi-scan
_exptl_absorpt_process_details 'APEX2 (Bruker, 2005)'
_exptl_crystal_colour colorless
_exptl_crystal_density_diffrn 1.759
_exptl_crystal_density_method 'not measured'
_exptl_crystal_description prism
_exptl_crystal_F_000 1016
_exptl_crystal_size_max 0.25
_exptl_crystal_size_mid 0.20
_exptl_crystal_size_min 0.02
_refine_diff_density_max 1.398
_refine_diff_density_min -1.705
_refine_diff_density_rms 0.110
_refine_ls_extinction_method none
_refine_ls_goodness_of_fit_ref 1.004
_refine_ls_hydrogen_treatment refall
_refine_ls_matrix_type full
_refine_ls_number_parameters 244
_refine_ls_number_reflns 20127
_refine_ls_number_restraints 0
_refine_ls_restrained_S_all 1.004
_refine_ls_R_factor_all 0.0301
_refine_ls_R_factor_gt 0.0231
_refine_ls_shift/su_max 0.004
_refine_ls_shift/su_mean 0.000
_refine_ls_structure_factor_coef Fsqd
_refine_ls_weighting_details 'calc w=1/[\s^2^(Fo^2^)+(0.0415P)^2^+0.4104P] where P=(Fo^2^+2Fc^2^)/3'
_refine_ls_weighting_scheme calc
_refine_ls_wR_factor_gt 0.0638
_refine_ls_wR_factor_ref 0.0700
_reflns_number_gt 17438
_reflns_number_total 20127
_reflns_threshold_expression I>2/s(I)
_cod_data_source_file om9009894_si_002.cif
_cod_data_source_block 4a
_cod_depositor_comments
;
The following automatic conversions were performed:

'_symmetry_cell_setting' value 'Monoclinic' changed to 'monoclinic'
according to /home/saulius/struct/CIF-dictionaries/cif_core.dic
dictionary named 'cif_core.dic' version 2.4.1 from 2010-06-29.

Automatic conversion script
Id: cif_fix_values 1715 2011-07-08 13:25:40Z adriana 
;
_cod_original_sg_symbol_H-M 'P 21/c'
_cod_database_code 4067516

loop_
_symmetry_equiv_pos_as_xyz
'x, y, z'
'-x, y+1/2, -z+1/2'
'-x, -y, -z'
'x, -y-1/2, z-1/2'

loop_
_atom_site_label
_atom_site_type_symbol
_atom_site_fract_x
_atom_site_fract_y
_atom_site_fract_z
_atom_site_U_iso_or_equiv
_atom_site_adp_type
_atom_site_occupancy
_atom_site_symmetry_multiplicity
_atom_site_calc_flag
Pd1 Pd 0.324004(4) 0.267552(4) 0.256261(3) 0.00879(1) Uani 1 1 d
Cl1 Cl 0.412097(14) 0.446071(16) 0.351355(14) 0.01452(2) Uani 1 1 d
P1 P 0.149716(14) 0.113472(15) 0.324451(13) 0.00921(2) Uani 1 1 d
S1 S 0.219122(16) 0.277900(15) 0.348071(15) 0.01262(2) Uani 1 1 d
N1 N 0.41640(5) 0.25444(6) 0.17384(4) 0.01190(7) Uani 1 1 d
O1 O 0.09160(4) 0.07568(5) 0.20835(4) 0.01122(6) Uani 1 1 d
O2 O 0.50049(5) 0.33171(6) 0.17519(4) 0.01535(8) Uani 1 1 d
C1 C 0.15612(5) 0.05483(5) 0.15317(4) 0.00974(7) Uani 1 1 d
C2 C 0.24821(5) 0.12478(5) 0.16595(4) 0.00971(7) Uani 1 1 d
C3 C 0.29793(5) 0.09368(5) 0.09899(5) 0.01036(7) Uani 1 1 d
C4 C 0.25992(6) 0.00011(6) 0.02724(5) 0.01217(8) Uani 1 1 d
C5 C 0.16898(6) -0.06858(6) 0.02014(5) 0.01289(8) Uani 1 1 d
C6 C 0.11719(5) -0.04129(6) 0.08365(5) 0.01173(8) Uani 1 1 d
C7 C 0.03897(5) 0.11487(6) 0.36354(5) 0.01091(7) Uani 1 1 d
C8 C 0.06136(6) 0.16046(6) 0.46052(5) 0.01311(8) Uani 1 1 d
C9 C -0.02132(6) 0.16232(7) 0.49530(6) 0.01478(9) Uani 1 1 d
C10 C -0.12649(6) 0.12027(7) 0.43338(6) 0.01556(10) Uani 1 1 d
C11 C -0.14863(6) 0.07407(7) 0.33730(6) 0.01603(10) Uani 1 1 d
C12 C -0.06568(6) 0.07035(7) 0.30212(5) 0.01386(9) Uani 1 1 d
C13 C 0.24105(5) -0.01070(6) 0.38613(5) 0.01082(7) Uani 1 1 d
C14 C 0.33644(6) 0.00996(7) 0.47337(6) 0.01508(9) Uani 1 1 d
C15 C 0.40353(6) -0.08910(8) 0.52293(7) 0.01871(12) Uani 1 1 d
C16 C 0.37697(7) -0.20701(8) 0.48384(7) 0.01803(11) Uani 1 1 d
C17 C 0.28163(8) -0.22769(6) 0.39681(6) 0.01665(11) Uani 1 1 d
C18 C 0.21244(6) -0.13043(6) 0.34836(5) 0.01361(9) Uani 1 1 d
C19 C 0.39071(5) 0.16854(6) 0.10674(5) 0.01179(8) Uani 1 1 d
C20 C 0.59666(6) 0.31234(9) 0.26703(6) 0.01875(12) Uani 1 1 d
H14 H 0.3612 0.1004 0.5051 0.018 Uiso 1 1 d
H6 H 0.0468 -0.0917 0.0820 0.010 Uiso 1 1 d
H4 H 0.3051 -0.0120 -0.0192 0.017 Uiso 1 1 d
H19 H 0.4380 0.1583 0.0620 0.020 Uiso 1 1 d
H18 H 0.1372 -0.1478 0.2826 0.022 Uiso 1 1 d
H12 H -0.0829 0.0351 0.2276 0.017 Uiso 1 1 d
H5 H 0.1321 -0.1421 -0.0330 0.019 Uiso 1 1 d
H20C H 0.6237 0.2181 0.2718 0.024 Uiso 1 1 d
H8 H 0.1434 0.1917 0.5076 0.027 Uiso 1 1 d
H9 H -0.0077 0.1966 0.5694 0.024 Uiso 1 1 d
H11 H -0.2286 0.0367 0.2915 0.017 Uiso 1 1 d
H16 H 0.4317 -0.2819 0.5212 0.034 Uiso 1 1 d
H17 H 0.2681 -0.3191 0.3651 0.025 Uiso 1 1 d
H15 H 0.4764 -0.0725 0.5909 0.027 Uiso 1 1 d
H10 H -0.1925 0.1242 0.4583 0.026 Uiso 1 1 d
H20B H 0.5824 0.3257 0.3344 0.031 Uiso 1 1 d
H20A H 0.6555 0.3795 0.2654 0.027 Uiso 1 1 d

loop_
_atom_site_aniso_label
_atom_site_aniso_U_11
_atom_site_aniso_U_22
_atom_site_aniso_U_33
_atom_site_aniso_U_23
_atom_site_aniso_U_13
_atom_site_aniso_U_12
Pd1 0.00881(2) 0.00880(2) 0.00915(2) -0.00027(1) 0.00407(1) -0.00074(1)
Cl1 0.01284(5) 0.01316(5) 0.01789(6) -0.00453(4) 0.00665(5) -0.00326(4)
P1 0.00899(5) 0.00982(5) 0.01004(5) -0.00080(4) 0.00513(4) -0.00034(4)
S1 0.01565(6) 0.01037(5) 0.01538(6) -0.00281(4) 0.00997(5) -0.00234(4)
N1 0.01055(17) 0.01419(17) 0.01176(17) -0.00055(14) 0.00537(14) -0.00260(14)
O1 0.00963(14) 0.01465(15) 0.01022(14) -0.00185(12) 0.00494(12) -0.00064(12)
O2 0.01321(18) 0.01883(19) 0.01509(18) 0.00022(15) 0.00691(15) -0.00613(15)
C1 0.00957(17) 0.01067(16) 0.00949(16) -0.00039(13) 0.00444(14) 0.00004(13)
C2 0.01038(18) 0.01001(16) 0.00962(16) 0.00010(13) 0.00501(14) 0.00001(13)
C3 0.01143(18) 0.01025(16) 0.01078(17) 0.00000(14) 0.00595(15) -0.00020(14)
C4 0.0152(2) 0.01122(17) 0.01226(19) -0.00118(15) 0.00777(17) -0.00060(16)
C5 0.0151(2) 0.01233(18) 0.01234(19) -0.00267(15) 0.00680(17) -0.00196(16)
C6 0.01217(19) 0.01182(18) 0.01159(18) -0.00189(15) 0.00526(16) -0.00125(15)
C7 0.01030(18) 0.01182(17) 0.01234(18) -0.00032(15) 0.00639(15) 0.00031(14)
C8 0.0129(2) 0.0150(2) 0.0134(2) -0.00169(17) 0.00735(17) 0.00009(16)
C9 0.0169(2) 0.0152(2) 0.0163(2) -0.00019(18) 0.0110(2) 0.00227(18)
C10 0.0147(2) 0.0160(2) 0.0205(3) 0.0022(2) 0.0119(2) 0.00212(18)
C11 0.0113(2) 0.0196(2) 0.0192(3) 0.0007(2) 0.00821(19) -0.00097(18)
C12 0.0108(2) 0.0174(2) 0.0144(2) -0.00099(18) 0.00623(17) -0.00159(17)
C13 0.01032(18) 0.01138(17) 0.01192(18) 0.00048(14) 0.00576(15) 0.00030(14)
C14 0.0107(2) 0.0165(2) 0.0160(2) 0.00081(18) 0.00338(17) -0.00050(17)
C15 0.0117(2) 0.0229(3) 0.0196(3) 0.0061(2) 0.0045(2) 0.0022(2)
C16 0.0179(3) 0.0190(3) 0.0207(3) 0.0083(2) 0.0115(2) 0.0066(2)
C17 0.0241(3) 0.0125(2) 0.0172(2) 0.00357(18) 0.0122(2) 0.0033(2)
C18 0.0174(2) 0.01129(18) 0.0130(2) 0.00061(16) 0.00716(18) -0.00022(17)
C19 0.0122(2) 0.01282(18) 0.01224(18) 0.00033(15) 0.00693(16) -0.00069(15)
C20 0.0109(2) 0.0282(3) 0.0171(2) -0.0032(2) 0.00571(19) -0.0034(2)

loop_
_atom_type_symbol
_atom_type_description
_atom_type_scat_dispersion_real
_atom_type_scat_dispersion_imag
_atom_type_scat_source
C C 0.0033 0.0016 'International Tables Vol C Tables 4.2.6.8 and 6.1.1.4'
H H 0.0000 0.0000 'International Tables Vol C Tables 4.2.6.8 and 6.1.1.4'
N N 0.0061 0.0033 'International Tables Vol C Tables 4.2.6.8 and 6.1.1.4'
O O 0.0106 0.0060 'International Tables Vol C Tables 4.2.6.8 and 6.1.1.4'
P P 0.1023 0.0942 'International Tables Vol C Tables 4.2.6.8 and 6.1.1.4'
S S 0.1246 0.1234 'International Tables Vol C Tables 4.2.6.8 and 6.1.1.4'
Cl Cl 0.1484 0.1585 'International Tables Vol C Tables 4.2.6.8 and 6.1.1.4'
Pd Pd -0.9988 1.0072 'International Tables Vol C Tables 4.2.6.8 and 6.1.1.4'

loop_
_geom_angle_atom_site_label_1
_geom_angle_atom_site_label_2
_geom_angle_atom_site_label_3
_geom_angle
C2 Pd1 N1 80.09(2)
C2 Pd1 S1 98.767(17)
N1 Pd1 S1 178.758(17)
C2 Pd1 Cl1 175.359(17)
N1 Pd1 Cl1 97.046(17)
S1 Pd1 Cl1 84.125(6)
O1 P1 C7 103.36(3)
O1 P1 C13 105.62(3)
C7 P1 C13 109.20(3)
O1 P1 S1 114.00(2)
C7 P1 S1 109.04(2)
C13 P1 S1 114.93(2)
P1 S1 Pd1 102.014(9)
C19 N1 O2 114.23(6)
C19 N1 Pd1 117.04(4)
O2 N1 Pd1 128.58(4)
C1 O1 P1 119.69(4)
N1 O2 C20 109.34(6)
C2 C1 C6 123.52(5)
C2 C1 O1 123.09(5)
C6 C1 O1 113.38(5)
C1 C2 C3 114.32(5)
C1 C2 Pd1 133.47(4)
C3 C2 Pd1 112.14(4)
C4 C3 C2 123.68(6)
C4 C3 C19 120.45(6)
C2 C3 C19 115.85(5)
C5 C4 C3 119.10(6)
C5 C4 H4 125.4
C3 C4 H4 115.5
C6 C5 C4 119.36(6)
C6 C5 H5 115.3
C4 C5 H5 125.3
C5 C6 C1 119.97(6)
C5 C6 H6 122.7
C1 C6 H6 117.3
C12 C7 C8 120.49(6)
C12 C7 P1 122.26(5)
C8 C7 P1 117.24(5)
C9 C8 C7 119.70(6)
C9 C8 H8 121.0
C7 C8 H8 119.3
C8 C9 C10 119.96(7)
C8 C9 H9 122.1
C10 C9 H9 117.9
C11 C10 C9 120.39(6)
C11 C10 H10 118.7
C9 C10 H10 120.9
C10 C11 C12 120.08(7)
C10 C11 H11 120.1
C12 C11 H11 119.7
C11 C12 C7 119.36(7)
C11 C12 H12 120.1
C7 C12 H12 120.5
C14 C13 C18 120.24(6)
C14 C13 P1 120.70(5)
C18 C13 P1 118.98(5)
C13 C14 C15 119.67(7)
C13 C14 H14 122.6
C15 C14 H14 117.7
C16 C15 C14 120.06(7)
C16 C15 H15 120.7
C14 C15 H15 119.2
C15 C16 C17 120.25(7)
C15 C16 H16 119.1
C17 C16 H16 120.7
C18 C17 C16 120.28(7)
C18 C17 H17 121.7
C16 C17 H17 117.7
C17 C18 C13 119.44(7)
C17 C18 H18 119.7
C13 C18 H18 120.8
N1 C19 C3 114.87(6)
N1 C19 H19 119.2
C3 C19 H19 125.9
O2 C20 H20C 110.3
O2 C20 H20B 113.4
H20C C20 H20B 104.4
O2 C20 H20A 105.1
H20C C20 H20A 114.7
H20B C20 H20A 109.2

loop_
_geom_bond_atom_site_label_1
_geom_bond_atom_site_label_2
_geom_bond_distance
Pd1 C2 2.0160(6)
Pd1 N1 2.0432(6)
Pd1 S1 2.29535(18)
Pd1 Cl1 2.39289(17)
P1 O1 1.5919(5)
P1 C7 1.7857(6)
P1 C13 1.7930(6)
P1 S1 1.9786(2)
N1 C19 1.2902(9)
N1 O2 1.3951(8)
O1 C1 1.4129(7)
O2 C20 1.4356(10)
C1 C2 1.3909(8)
C1 C6 1.3967(8)
C2 C3 1.4230(8)
C3 C4 1.3941(9)
C3 C19 1.4464(9)
C4 C5 1.3918(9)
C4 H4 1.0794
C5 C6 1.3910(9)
C5 H5 1.0795
C6 H6 1.0795
C7 C12 1.3982(9)
C7 C8 1.4031(9)
C8 C9 1.3879(9)
C8 H8 1.0798
C9 C10 1.3959(11)
C9 H9 1.0795
C10 C11 1.3944(11)
C10 H10 1.0797
C11 C12 1.3957(10)
C11 H11 1.0784
C12 H12 1.0792
C13 C14 1.3958(9)
C13 C18 1.4041(9)
C14 C15 1.3968(11)
C14 H14 1.0794
C15 C16 1.3886(13)
C15 H15 1.0788
C16 C17 1.3939(13)
C16 H16 1.0797
C17 C18 1.3903(10)
C17 H17 1.0797
C18 H18 1.0799
C19 H19 1.0799
C20 H20C 1.0801
C20 H20B 1.0795
C20 H20A 1.0799

loop_
_geom_torsion_atom_site_label_1
_geom_torsion_atom_site_label_2
_geom_torsion_atom_site_label_3
_geom_torsion_atom_site_label_4
_geom_torsion
O1 P1 S1 Pd1 -50.95(2)
C7 P1 S1 Pd1 -165.86(2)
C13 P1 S1 Pd1 71.19(2)
C2 Pd1 S1 P1 18.774(19)
Cl1 Pd1 S1 P1 -164.887(10)
C2 Pd1 N1 C19 -0.70(5)
Cl1 Pd1 N1 C19 -177.01(5)
C2 Pd1 N1 O2 174.57(6)
Cl1 Pd1 N1 O2 -1.74(6)
C7 P1 O1 C1 -174.65(5)
C13 P1 O1 C1 -59.99(5)
S1 P1 O1 C1 67.14(5)
C19 N1 O2 C20 -111.63(7)
Pd1 N1 O2 C20 73.00(8)
P1 O1 C1 C2 -38.12(8)
P1 O1 C1 C6 142.90(5)
C6 C1 C2 C3 2.41(9)
O1 C1 C2 C3 -176.47(5)
C6 C1 C2 Pd1 179.35(5)
O1 C1 C2 Pd1 0.47(9)
N1 Pd1 C2 C1 -176.37(6)
S1 Pd1 C2 C1 4.13(6)
N1 Pd1 C2 C3 0.62(4)
S1 Pd1 C2 C3 -178.88(4)
C1 C2 C3 C4 -0.97(9)
Pd1 C2 C3 C4 -178.57(5)
C1 C2 C3 C19 177.08(5)
Pd1 C2 C3 C19 -0.52(7)
C2 C3 C4 C5 -0.64(10)
C19 C3 C4 C5 -178.60(6)
C3 C4 C5 C6 0.91(10)
C4 C5 C6 C1 0.45(10)
C2 C1 C6 C5 -2.24(10)
O1 C1 C6 C5 176.73(6)
O1 P1 C7 C12 9.25(6)
C13 P1 C7 C12 -102.82(6)
S1 P1 C7 C12 130.86(5)
O1 P1 C7 C8 -172.12(5)
C13 P1 C7 C8 75.82(6)
S1 P1 C7 C8 -50.50(6)
C12 C7 C8 C9 -0.56(10)
P1 C7 C8 C9 -179.23(5)
C7 C8 C9 C10 -0.75(11)
C8 C9 C10 C11 1.25(11)
C9 C10 C11 C12 -0.43(12)
C10 C11 C12 C7 -0.87(11)
C8 C7 C12 C11 1.37(10)
P1 C7 C12 C11 179.96(6)
O1 P1 C13 C14 151.82(5)
C7 P1 C13 C14 -97.61(6)
S1 P1 C13 C14 25.26(6)
O1 P1 C13 C18 -31.40(6)
C7 P1 C13 C18 79.17(6)
S1 P1 C13 C18 -157.96(5)
C18 C13 C14 C15 0.11(11)
P1 C13 C14 C15 176.85(6)
C13 C14 C15 C16 1.84(12)
C14 C15 C16 C17 -1.95(12)
C15 C16 C17 C18 0.09(12)
C16 C17 C18 C13 1.85(11)
C14 C13 C18 C17 -1.95(10)
P1 C13 C18 C17 -178.75(6)
O2 N1 C19 C3 -175.35(6)
Pd1 N1 C19 C3 0.60(8)
C4 C3 C19 N1 178.07(6)
C2 C3 C19 N1 -0.04(9)
